data_7247544
loop_
_publ_author_name
'Durka, Krzysztof'
'Zuba, Adam'
'Marek-Urban, Paulina H.'
'Nowicki, Krzysztof'
'Drapa\/la, Jakub'
'Wo\'zniak, Krzysztof'
'Luli\'nski, Sergiusz'

_publ_section_title
;
 Exploring the effect of substitution patterns on the symmetry of
 hydrogen-bonded supramolecular motifs in functionalized
 benzosiloxaboroles
;
_journal_issue 45
_journal_name_full CrystEngComm
_journal_page_first 6329
_journal_page_last 6342
_journal_paper_doi 10.1039/D3CE00880K
_journal_volume 25
_journal_year 2023
_chemical_formula_moiety 'C9 H10 B F O3 Si'
_chemical_formula_sum 'C9 H10 B F O3 Si'
_chemical_formula_weight 224.07
_chemical_name_systematic
;
1,1-dimethyl-7-fluoro-6-formylo-2,1,3-benzoxasilaborol-3(1H)-ol
;
_space_group_crystal_system monoclinic
_space_group_IT_number 11
_space_group_name_Hall '-P 2yb'
_space_group_name_H-M_alt 'P 1 21/m 1'
_atom_sites_solution_hydrogens mixed
_audit_creation_method SHELXL-2013
_audit_update_record
;
2023-10-13 deposited with the CCDC.	2023-10-20 downloaded from the CCDC.
;
_cell_angle_alpha 90
_cell_angle_beta 95.474(2)
_cell_angle_gamma 90
_cell_formula_units_Z 2
_cell_length_a 7.5415(2)
_cell_length_b 6.9154(2)
_cell_length_c 10.0942(2)
_cell_measurement_reflns_used 11063
_cell_measurement_temperature 100(2)
_cell_measurement_theta_max 33.3040
_cell_measurement_theta_min 2.6900
_cell_volume 524.04(2)
_computing_cell_refinement
;
CrysAlisPro, Agilent Technologies,
Version 1.171.36.32 (release 02-08-2013 CrysAlis171 .NET)
(compiled Aug  2 2013,16:46:58)
;
_computing_data_collection
;
CrysAlisPro, Agilent Technologies,
Version 1.171.36.32 (release 02-08-2013 CrysAlis171 .NET)
(compiled Aug  2 2013,16:46:58)
;
_computing_data_reduction
;
CrysAlisPro, Agilent Technologies,
Version 1.171.36.32 (release 02-08-2013 CrysAlis171 .NET)
(compiled Aug  2 2013,16:46:58)
;
_computing_structure_refinement 'SHELXL-2013 (Sheldrick, 2013)'
_diffrn_ambient_temperature 100(2)
_diffrn_detector_area_resol_mean 16.0026
_diffrn_measured_fraction_theta_full 1.000
_diffrn_measured_fraction_theta_max 0.976
_diffrn_measurement_device_type 'SuperNova, Single source at offset, Eos'
_diffrn_radiation_monochromator mirror
_diffrn_radiation_source 'SuperNova (Mo) X-ray Source'
_diffrn_radiation_type MoK\a
_diffrn_radiation_wavelength 0.71073
_diffrn_reflns_av_R_equivalents 0.0311
_diffrn_reflns_av_unetI/netI 0.0144
_diffrn_reflns_Laue_measured_fraction_full 1.000
_diffrn_reflns_Laue_measured_fraction_max 0.976
_diffrn_reflns_limit_h_max 11
_diffrn_reflns_limit_h_min -11
_diffrn_reflns_limit_k_max 10
_diffrn_reflns_limit_k_min -10
_diffrn_reflns_limit_l_max 15
_diffrn_reflns_limit_l_min -15
_diffrn_reflns_number 23568
_diffrn_reflns_point_group_measured_fraction_full 1.000
_diffrn_reflns_point_group_measured_fraction_max 0.976
_diffrn_reflns_theta_full 25.242
_diffrn_reflns_theta_max 33.747
_diffrn_reflns_theta_min 2.027
_exptl_absorpt_coefficient_mu 0.220
_exptl_absorpt_correction_T_max 1.00000
_exptl_absorpt_correction_T_min 0.75276
_exptl_absorpt_correction_type multi-scan
_exptl_absorpt_process_details
;
CrysAlisPro, Agilent Technologies,
Version 1.171.36.32 (release 02-08-2013 CrysAlis171 .NET)
(compiled Aug  2 2013,16:46:58)
Empirical absorption correction using spherical harmonics,
 implemented in SCALE3 ABSPACK scaling algorithm.
;
_exptl_crystal_colour colourless
_exptl_crystal_density_diffrn 1.420
_exptl_crystal_description block
_exptl_crystal_F_000 232
_exptl_crystal_size_max 0.226
_exptl_crystal_size_mid 0.136
_exptl_crystal_size_min 0.110
_refine_diff_density_max 0.669
_refine_diff_density_min -0.263
_refine_diff_density_rms 0.060
_refine_ls_extinction_method none
_refine_ls_goodness_of_fit_ref 1.078
_refine_ls_hydrogen_treatment mixed
_refine_ls_matrix_type full
_refine_ls_number_parameters 92
_refine_ls_number_reflns 2182
_refine_ls_number_restraints 1
_refine_ls_restrained_S_all 1.077
_refine_ls_R_factor_all 0.0374
_refine_ls_R_factor_gt 0.0333
_refine_ls_shift/su_max 0.000
_refine_ls_shift/su_mean 0.000
_refine_ls_structure_factor_coef Fsqd
_refine_ls_weighting_details 'w=1/[\s^2^(Fo^2^)+(0.0503P)^2^+0.1659P] where P=(Fo^2^+2Fc^2^)/3'
_refine_ls_weighting_scheme calc
_refine_ls_wR_factor_gt 0.0925
_refine_ls_wR_factor_ref 0.0961
_reflns_Friedel_coverage 0.000
_reflns_number_gt 1969
_reflns_number_total 2182
_reflns_threshold_expression 'I > 2\s(I)'
_cod_data_source_file d3ce00880k2.cif
_cod_data_source_block 6-CHO-7F
_cod_depositor_comments 'Adding full bibliography for 7247541--7247563.cif.'
_cod_original_sg_symbol_H-M 'P 21/m'
_cod_database_code 7247544
_shelx_space_group_comment
;
The symmetry employed for this shelxl refinement is uniquely defined
by the following loop, which should always be used as a source of
symmetry information in preference to the above space-group names.
They are only intended as comments.
;
_shelxl_version_number 2013-4

loop_
_space_group_symop_operation_xyz
'x, y, z'
'-x, y+1/2, -z'
'-x, -y, -z'
'x, -y-1/2, z'

loop_
_atom_site_label
_atom_site_type_symbol
_atom_site_fract_x
_atom_site_fract_y
_atom_site_fract_z
_atom_site_U_iso_or_equiv
_atom_site_adp_type
_atom_site_occupancy
_atom_site_site_symmetry_order
_atom_site_calc_flag
_atom_site_refinement_flags_posn
_atom_site_refinement_flags_adp
_atom_site_refinement_flags_occupancy
_atom_site_disorder_assembly
_atom_site_disorder_group
O3 O 0.57824(13) 0.2500 0.79886(9) 0.0247(2) Uani 1 2 d S T P . .
C8 C 0.44731(17) 0.2500 0.71834(11) 0.0189(2) Uani 1 2 d S T P . .
H8A H 0.3327 0.2500 0.7500 0.023 Uiso 1 2 calc R U P . .
Si1 Si 0.14419(4) 0.2500 0.19911(3) 0.01560(9) Uani 1 2 d S T P . .
F1 F 0.14639(10) 0.2500 0.53055(8) 0.02428(18) Uani 1 2 d S T P . .
O1 O 0.61001(13) 0.2500 0.07075(9) 0.0240(2) Uani 1 2 d DS T P . .
O2 O 0.29304(12) 0.2500 0.08608(8) 0.01895(18) Uani 1 2 d S T P . .
C1 C 0.48597(15) 0.2500 0.29846(11) 0.0156(2) Uani 1 2 d S T P . .
C6 C 0.64054(15) 0.2500 0.38743(11) 0.0170(2) Uani 1 2 d S T P . .
H6 H 0.7544 0.2500 0.3544 0.020 Uiso 1 2 calc R U P . .
C2 C 0.31653(15) 0.2500 0.34635(11) 0.0154(2) Uani 1 2 d S T P . .
C4 C 0.46006(16) 0.2500 0.57367(11) 0.0161(2) Uani 1 2 d S T P . .
C3 C 0.30874(16) 0.2500 0.48246(11) 0.0166(2) Uani 1 2 d S T P . .
C5 C 0.62740(16) 0.2500 0.52344(11) 0.0170(2) Uani 1 2 d S T P . .
H5 H 0.7326 0.2500 0.5833 0.020 Uiso 1 2 calc R U P . .
B1 B 0.46769(18) 0.2500 0.14090(12) 0.0173(2) Uani 1 2 d S T P . .
C7 C 0.01105(12) 0.02549(14) 0.18774(9) 0.02200(17) Uani 1 1 d . . . . .
H7A H 0.0848(6) -0.0800(9) 0.1681(8) 0.033 Uiso 1 1 calc R U . . .
H7B H -0.0836(10) 0.0383(5) 0.1192(8) 0.033 Uiso 1 1 calc R U . . .
H7C H -0.0365(10) 0.0028(7) 0.2701(7) 0.033 Uiso 1 1 calc R U . . .
H1 H 0.592(3) 0.2500 -0.0123(9) 0.033 Uiso 1 2 d DS U P . .

loop_
_atom_site_aniso_label
_atom_site_aniso_U_11
_atom_site_aniso_U_22
_atom_site_aniso_U_33
_atom_site_aniso_U_23
_atom_site_aniso_U_13
_atom_site_aniso_U_12
O3 0.0253(4) 0.0367(5) 0.0118(4) 0.000 0.0009(3) 0.000
C8 0.0231(5) 0.0219(5) 0.0119(4) 0.000 0.0029(4) 0.000
Si1 0.01680(15) 0.01646(16) 0.01328(15) 0.000 0.00001(10) 0.000
F1 0.0183(3) 0.0388(5) 0.0164(3) 0.000 0.0049(3) 0.000
O1 0.0202(4) 0.0412(6) 0.0106(3) 0.000 0.0021(3) 0.000
O2 0.0192(4) 0.0250(4) 0.0123(3) 0.000 -0.0002(3) 0.000
C1 0.0182(5) 0.0171(5) 0.0115(4) 0.000 0.0013(3) 0.000
C6 0.0171(5) 0.0214(5) 0.0125(4) 0.000 0.0013(3) 0.000
C2 0.0178(5) 0.0162(5) 0.0120(4) 0.000 0.0011(3) 0.000
C4 0.0203(5) 0.0168(5) 0.0113(4) 0.000 0.0018(3) 0.000
C3 0.0176(5) 0.0191(5) 0.0136(4) 0.000 0.0032(3) 0.000
C5 0.0194(5) 0.0194(5) 0.0120(4) 0.000 0.0003(4) 0.000
B1 0.0200(5) 0.0213(6) 0.0108(5) 0.000 0.0013(4) 0.000
C7 0.0226(4) 0.0193(4) 0.0238(4) -0.0006(3) 0.0005(3) -0.0024(3)

loop_
_atom_type_symbol
_atom_type_description
_atom_type_scat_dispersion_real
_atom_type_scat_dispersion_imag
_atom_type_scat_source
C C 0.0033 0.0016 'International Tables Vol C Tables 4.2.6.8 and 6.1.1.4'
H H 0.0000 0.0000 'International Tables Vol C Tables 4.2.6.8 and 6.1.1.4'
B B 0.0013 0.0007 'International Tables Vol C Tables 4.2.6.8 and 6.1.1.4'
O O 0.0106 0.0060 'International Tables Vol C Tables 4.2.6.8 and 6.1.1.4'
Si Si 0.0817 0.0704 'International Tables Vol C Tables 4.2.6.8 and 6.1.1.4'
F F 0.0171 0.0103 'International Tables Vol C Tables 4.2.6.8 and 6.1.1.4'

loop_
_geom_angle_atom_site_label_1
_geom_angle_atom_site_label_2
_geom_angle_atom_site_label_3
_geom_angle
_geom_angle_site_symmetry_1
_geom_angle_site_symmetry_3
_geom_angle_publ_flag
O3 C8 C4 122.44(11) . . ?
O3 C8 H8A 118.8 . . ?
C4 C8 H8A 118.8 . . ?
O2 Si1 C7 110.69(3) . 4_565 ?
O2 Si1 C7 110.69(3) . . ?
C7 Si1 C7 114.45(6) 4_565 . ?
O2 Si1 C2 94.64(5) . . ?
C7 Si1 C2 112.35(3) 4_565 . ?
C7 Si1 C2 112.35(3) . . ?
B1 O1 H1 117.8(14) . . ?
B1 O2 Si1 113.77(8) . . ?
C6 C1 C2 120.41(10) . . ?
C6 C1 B1 129.11(10) . . ?
C2 C1 B1 110.47(10) . . ?
C5 C6 C1 120.06(10) . . ?
C5 C6 H6 120.0 . . ?
C1 C6 H6 120.0 . . ?
C3 C2 C1 117.87(10) . . ?
C3 C2 Si1 134.05(9) . . ?
C1 C2 Si1 108.08(8) . . ?
C3 C4 C5 117.91(10) . . ?
C3 C4 C8 121.82(11) . . ?
C5 C4 C8 120.27(11) . . ?
F1 C3 C2 118.72(10) . . ?
F1 C3 C4 118.16(10) . . ?
C2 C3 C4 123.12(11) . . ?
C6 C5 C4 120.62(11) . . ?
C6 C5 H5 119.7 . . ?
C4 C5 H5 119.7 . . ?
O1 B1 O2 124.74(11) . . ?
O1 B1 C1 122.21(11) . . ?
O2 B1 C1 113.04(10) . . ?
Si1 C7 H7A 109.5 . . ?
Si1 C7 H7B 109.5 . . ?
H7A C7 H7B 109.5 . . ?
Si1 C7 H7C 109.5 . . ?
H7A C7 H7C 109.5 . . ?
H7B C7 H7C 109.5 . . ?

loop_
_geom_bond_atom_site_label_1
_geom_bond_atom_site_label_2
_geom_bond_distance
_geom_bond_site_symmetry_2
_geom_bond_publ_flag
O3 C8 1.2175(15) . ?
C8 C4 1.4727(16) . ?
C8 H8A 0.9500 . ?
Si1 O2 1.6752(9) . ?
Si1 C7 1.8466(9) 4_565 ?
Si1 C7 1.8466(9) . ?
Si1 C2 1.8787(12) . ?
F1 C3 1.3595(13) . ?
O1 B1 1.3411(15) . ?
O1 H1 0.836(9) . ?
O2 B1 1.3792(16) . ?
C1 C6 1.4020(16) . ?
C1 C2 1.4087(16) . ?
C1 B1 1.5833(16) . ?
C6 C5 1.3859(15) . ?
C6 H6 0.9500 . ?
C2 C3 1.3808(15) . ?
C4 C3 1.3962(16) . ?
C4 C5 1.4042(16) . ?
C5 H5 0.9500 . ?
C7 H7A 0.950(8) . ?
C7 H7B 0.950(8) . ?
C7 H7C 0.950(8) . ?

loop_
_geom_hbond_atom_site_label_D
_geom_hbond_atom_site_label_H
_geom_hbond_atom_site_label_A
_geom_hbond_distance_DH
_geom_hbond_distance_HA
_geom_hbond_distance_DA
_geom_hbond_angle_DHA
_geom_hbond_site_symmetry_A
O1 H1 O3 0.836(9) 1.899(10) 2.7320(13) 174(2) 1_554

loop_
_geom_torsion_atom_site_label_1
_geom_torsion_atom_site_label_2
_geom_torsion_atom_site_label_3
_geom_torsion_atom_site_label_4
_geom_torsion
_geom_torsion_site_symmetry_1
_geom_torsion_site_symmetry_2
_geom_torsion_site_symmetry_3
_geom_torsion_site_symmetry_4
_geom_torsion_publ_flag
C7 Si1 O2 B1 116.00(3) 4_565 . . . ?
C7 Si1 O2 B1 -116.00(3) . . . . ?
C2 Si1 O2 B1 0.0 . . . . ?
C2 C1 C6 C5 0.000(0) . . . . ?
B1 C1 C6 C5 180.000(0) . . . . ?
C6 C1 C2 C3 0.000(0) . . . . ?
B1 C1 C2 C3 180.000(0) . . . . ?
C6 C1 C2 Si1 180.000(0) . . . . ?
B1 C1 C2 Si1 0.000(0) . . . . ?
O2 Si1 C2 C3 180.000(0) . . . . ?
C7 Si1 C2 C3 65.37(4) 4_565 . . . ?
C7 Si1 C2 C3 -65.37(4) . . . . ?
O2 Si1 C2 C1 0.000(0) . . . . ?
C7 Si1 C2 C1 -114.63(4) 4_565 . . . ?
C7 Si1 C2 C1 114.63(4) . . . . ?
O3 C8 C4 C3 180.000(0) . . . . ?
O3 C8 C4 C5 0.000(0) . . . . ?
C1 C2 C3 F1 180.000(0) . . . . ?
Si1 C2 C3 F1 0.000(0) . . . . ?
C1 C2 C3 C4 0.000(0) . . . . ?
Si1 C2 C3 C4 180.000(0) . . . . ?
C5 C4 C3 F1 180.000(0) . . . . ?
C8 C4 C3 F1 0.000(0) . . . . ?
C5 C4 C3 C2 0.000(0) . . . . ?
C8 C4 C3 C2 180.000(0) . . . . ?
C1 C6 C5 C4 0.000(0) . . . . ?
C3 C4 C5 C6 0.000(0) . . . . ?
C8 C4 C5 C6 180.000(0) . . . . ?
Si1 O2 B1 O1 180.0 . . . . ?
Si1 O2 B1 C1 0.000(0) . . . . ?
C6 C1 B1 O1 0.000(0) . . . . ?
C2 C1 B1 O1 180.000(0) . . . . ?
C6 C1 B1 O2 180.000(0) . . . . ?
C2 C1 B1 O2 0.000(0) . . . . ?
